data_2211130
loop_
_publ_author_name
'Le-Hua Zhang'
'Zhe An'
'Ying-Ji Wang'
'Wei Qi '
'Ling Zhu'

_publ_section_title
;Poly[[bis(\m-1,4-dihydro-1-ethyl-6-fluoro-4-oxo-7-(piperazin-1-yl)-1,8-naphthyridine-3-carboxylato)cadmium(II)]
 trihydrate]
;
_journal_coeditor_code NG2107
_journal_issue 11
_journal_name_full 'Acta Crystallographica Section E'
_journal_page_first m2816
_journal_page_last m2817
_journal_paper_doi 10.1107/S1600536806039663
_journal_volume 62
_journal_year 2006
_chemical_formula_iupac '[Cd (C15 H16 F1 N4 O3)2], 3H2 O'
_chemical_formula_moiety 'C30 H32 Cd F2 N8 O6, 3H2 O'
_chemical_formula_sum 'C30 H38 Cd F2 N8 O9'
_chemical_formula_weight 805.08
_chemical_name_systematic
;
Poly[[bis(\m-1,4-dihydro-1-ethyl-6-fluoro-4-oxo-7-(piperazin-1-yl)-
1,8-naphtyridine-3-carboxylato)cadmium(II)] trihydrate]
;
_space_group_IT_number 14
_symmetry_cell_setting monoclinic
_symmetry_space_group_name_Hall '-P 2ybc'
_symmetry_space_group_name_H-M 'P 1 21/c 1'
_atom_sites_solution_hydrogens geom
_atom_sites_solution_primary direct
_atom_sites_solution_secondary difmap
_cell_angle_alpha 90.00
_cell_angle_beta 98.5220(10)
_cell_angle_gamma 90.00
_cell_formula_units_Z 2
_cell_length_a 5.5628(3)
_cell_length_b 22.2025(13)
_cell_length_c 13.5034(8)
_cell_measurement_reflns_used 8360
_cell_measurement_temperature 295(2)
_cell_measurement_theta_max 25.00
_cell_measurement_theta_min 1.78
_cell_volume 1649.36(16)
_computing_cell_refinement 'SAINT (Bruker, 1998)'
_computing_data_collection 'SMART (Bruker, 1998)'
_computing_data_reduction SAINT
_computing_molecular_graphics 'SHELXTL (Bruker, 1998)'
_computing_publication_material SHELXTL
_computing_structure_refinement 'SHELXL97 (Sheldrick, 1997)'
_computing_structure_solution 'SHELXS97 (Sheldrick, 1997)'
_diffrn_ambient_temperature 295(2)
_diffrn_measured_fraction_theta_full 1.000
_diffrn_measured_fraction_theta_max 1.000
_diffrn_measurement_device_type 'Bruker SMART CCD area-detector'
_diffrn_measurement_method '\f and \w'
_diffrn_radiation_monochromator graphite
_diffrn_radiation_source 'fine-focus sealed tube'
_diffrn_radiation_type MoK\a
_diffrn_radiation_wavelength 0.71069
_diffrn_reflns_av_R_equivalents 0.0239
_diffrn_reflns_av_sigmaI/netI 0.0256
_diffrn_reflns_limit_h_max 6
_diffrn_reflns_limit_h_min -6
_diffrn_reflns_limit_k_max 26
_diffrn_reflns_limit_k_min -21
_diffrn_reflns_limit_l_max 16
_diffrn_reflns_limit_l_min -13
_diffrn_reflns_number 8360
_diffrn_reflns_theta_full 25.00
_diffrn_reflns_theta_max 25.00
_diffrn_reflns_theta_min 1.78
_exptl_absorpt_coefficient_mu 0.740
_exptl_absorpt_correction_T_max 0.8845
_exptl_absorpt_correction_T_min 0.8309
_exptl_absorpt_correction_type multi-scan
_exptl_absorpt_process_details '(SADABS; Sheldrick, 1996)'
_exptl_crystal_colour colorless
_exptl_crystal_density_diffrn 1.621
_exptl_crystal_density_method 'not measured'
_exptl_crystal_description block
_exptl_crystal_F_000 824
_exptl_crystal_size_max 0.26
_exptl_crystal_size_mid 0.19
_exptl_crystal_size_min 0.17
_refine_diff_density_max 0.720
_refine_diff_density_min -0.456
_refine_ls_extinction_coef 0.0029(6)
_refine_ls_extinction_expression Fc^*^=kFc[1+0.001xFc^2^\l^3^/sin(2\q)]^-1/4^
_refine_ls_extinction_method SHELXL97
_refine_ls_goodness_of_fit_ref 1.056
_refine_ls_hydrogen_treatment constr
_refine_ls_matrix_type full
_refine_ls_number_parameters 243
_refine_ls_number_reflns 2915
_refine_ls_number_restraints 0
_refine_ls_restrained_S_all 1.056
_refine_ls_R_factor_all 0.0393
_refine_ls_R_factor_gt 0.0320
_refine_ls_shift/su_max 0.007
_refine_ls_shift/su_mean 0.000
_refine_ls_structure_factor_coef Fsqd
_refine_ls_weighting_details 'calc w=1/[\s^2^(Fo^2^)+(0.0522P)^2^+1.1028P] where P=(Fo^2^+2Fc^2^)/3'
_refine_ls_weighting_scheme calc
_refine_ls_wR_factor_gt 0.0871
_refine_ls_wR_factor_ref 0.0930
_reflns_number_gt 2417
_reflns_number_total 2915
_reflns_threshold_expression I>2\s(I)
_cod_data_source_file ng2107.cif
_cod_data_source_block I
_cod_original_sg_symbol_H-M 'P 21/c'
_cod_database_code 2211130
_cod_database_fobs_code 2211130

loop_
_symmetry_equiv_pos_as_xyz
'x, y, z'
'-x, y+1/2, -z+1/2'
'-x, -y, -z'
'x, -y-1/2, z-1/2'

loop_
_atom_site_type_symbol
_atom_site_label
_atom_site_fract_x
_atom_site_fract_y
_atom_site_fract_z
_atom_site_U_iso_or_equiv
_atom_site_adp_type
_atom_site_calc_flag
_atom_site_refinement_flags
_atom_site_occupancy
_atom_site_disorder_assembly
_atom_site_disorder_group
Cd Cd1 0.5000 0.5000 0.5000 0.02468(14) Uani d S 1 . .
F F1 -0.1944(4) 0.75086(9) 0.32913(15) 0.0463(5) Uani d . 1 . .
C C1 0.7412(6) 0.51767(14) 0.2951(2) 0.0336(7) Uani d . 1 . .
C C2 0.5872(5) 0.57275(12) 0.2654(2) 0.0276(6) Uani d . 1 . .
C C3 0.6371(5) 0.60252(13) 0.1819(2) 0.0310(7) Uani d . 1 . .
H H3A 0.7551 0.5857 0.1482 0.037 Uiso calc R 1 . .
C C4 0.3539(5) 0.68036(12) 0.1914(2) 0.0270(6) Uani d . 1 . .
C C5 0.0617(5) 0.76164(13) 0.2029(2) 0.0279(6) Uani d . 1 . .
C C6 -0.0062(6) 0.83524(14) 0.0698(2) 0.0382(8) Uani d . 1 . .
H H6A 0.0021 0.8019 0.0241 0.046 Uiso calc R 1 . .
H H6B 0.1512 0.8549 0.0804 0.046 Uiso calc R 1 . .
C C7 -0.1984(6) 0.87945(13) 0.0245(2) 0.0349(7) Uani d . 1 . .
H H7A -0.1525 0.8953 -0.0370 0.042 Uiso calc R 1 . .
H H7B -0.3510 0.8581 0.0072 0.042 Uiso calc R 1 . .
C C8 -0.2862(6) 0.90622(13) 0.1868(2) 0.0317(7) Uani d . 1 . .
H H8A -0.4417 0.8856 0.1767 0.038 Uiso calc R 1 . .
H H8B -0.2980 0.9395 0.2323 0.038 Uiso calc R 1 . .
C C9 -0.0915(6) 0.86293(13) 0.2343(2) 0.0335(7) Uani d . 1 . .
H H9A 0.0618 0.8841 0.2501 0.040 Uiso calc R 1 . .
H H9B -0.1357 0.8472 0.2961 0.040 Uiso calc R 1 . .
C C10 -0.0067(5) 0.72956(13) 0.2857(2) 0.0300(7) Uani d . 1 . .
C C11 0.1009(5) 0.67772(13) 0.3200(2) 0.0289(6) Uani d . 1 . .
H H11 0.0505 0.6589 0.3749 0.035 Uiso calc R 1 . .
C C12 0.2858(5) 0.65145(12) 0.2753(2) 0.0258(6) Uani d . 1 . .
C C13 0.3988(5) 0.59572(12) 0.3161(2) 0.0254(6) Uani d . 1 . .
C C14 0.5989(6) 0.67862(15) 0.0503(2) 0.0382(8) Uani d . 1 . .
H H14A 0.7525 0.6612 0.0391 0.046 Uiso calc R 1 . .
H H14B 0.6216 0.7218 0.0578 0.046 Uiso calc R 1 . .
C C15 0.4107(8) 0.6665(2) -0.0397(3) 0.0615(11) Uani d . 1 . .
H H15A 0.4018 0.6240 -0.0526 0.092 Uiso calc R 1 . .
H H15B 0.4552 0.6870 -0.0969 0.092 Uiso calc R 1 . .
H H15C 0.2553 0.6807 -0.0270 0.092 Uiso calc R 1 . .
N N1 0.5315(4) 0.65370(11) 0.14404(17) 0.0309(6) Uani d . 1 . .
N N2 0.2465(5) 0.73545(13) 0.1572(2) 0.0464(7) Uani d . 1 . .
N N3 -0.0633(4) 0.81258(11) 0.16538(17) 0.0296(5) Uani d . 1 . .
N N4 -0.2361(4) 0.93001(10) 0.09036(17) 0.0272(5) Uani d . 1 . .
H H4 -0.0897 0.9489 0.1038 0.033 Uiso calc R 1 . .
O O1 0.7523(4) 0.49668(8) 0.38224(17) 0.0330(5) Uani d . 1 . .
O O2 0.3261(4) 0.57352(9) 0.39234(15) 0.0319(5) Uani d . 1 . .
O O3 0.8536(7) 0.49635(11) 0.2315(2) 0.0701(10) Uani d . 1 . .
O O1W 0.444(3) 0.5135(5) -0.0311(7) 0.163(6) Uani d P 0.50 . .
H H1 0.4057 0.5248 -0.0916 0.196 Uiso d R 1 . .
O O2W 1.076(4) 0.4607(7) 0.0607(11) 0.299(14) Uani d P 0.50 . .
H H2 1.0943 0.4261 0.0879 0.358 Uiso d R 1 A .
O O2W' 1.109(2) 0.5295(8) 0.0776(9) 0.201(7) Uani d P 0.50 A 1
H H3 1.1837 0.5578 0.1118 0.242 Uiso d R 1 A 1

loop_
_atom_site_aniso_label
_atom_site_aniso_U_11
_atom_site_aniso_U_22
_atom_site_aniso_U_33
_atom_site_aniso_U_12
_atom_site_aniso_U_13
_atom_site_aniso_U_23
Cd1 0.0325(2) 0.01610(19) 0.0240(2) -0.00254(11) -0.00085(12) 0.00268(10)
F1 0.0528(11) 0.0400(11) 0.0526(12) 0.0166(9) 0.0293(10) 0.0147(9)
C1 0.0388(17) 0.0260(15) 0.0354(18) 0.0055(13) 0.0036(14) 0.0026(14)
C2 0.0337(15) 0.0209(14) 0.0271(15) 0.0032(12) 0.0010(12) 0.0022(12)
C3 0.0357(16) 0.0256(15) 0.0315(16) 0.0061(13) 0.0042(13) 0.0010(12)
C4 0.0319(15) 0.0222(14) 0.0265(15) 0.0028(12) 0.0033(12) 0.0041(12)
C5 0.0337(15) 0.0244(15) 0.0250(15) 0.0029(12) 0.0021(12) 0.0014(12)
C6 0.0496(19) 0.0330(17) 0.0338(17) 0.0165(15) 0.0126(14) 0.0099(14)
C7 0.0502(19) 0.0284(16) 0.0266(15) 0.0156(14) 0.0068(14) 0.0049(12)
C8 0.0417(17) 0.0267(16) 0.0269(15) 0.0067(13) 0.0057(13) 0.0017(12)
C9 0.0442(18) 0.0258(16) 0.0292(16) 0.0037(13) 0.0011(13) 0.0013(12)
C10 0.0366(16) 0.0257(15) 0.0292(15) 0.0051(13) 0.0097(13) 0.0035(13)
C11 0.0368(16) 0.0261(15) 0.0243(15) -0.0008(13) 0.0062(12) 0.0047(12)
C12 0.0304(15) 0.0207(14) 0.0255(14) 0.0019(12) 0.0011(11) 0.0030(11)
C13 0.0305(15) 0.0208(14) 0.0230(14) -0.0023(11) -0.0019(11) 0.0016(11)
C14 0.0434(18) 0.0376(18) 0.0369(18) 0.0088(15) 0.0171(15) 0.0151(14)
C15 0.079(3) 0.074(3) 0.0334(19) 0.003(2) 0.0124(19) 0.0097(19)
N1 0.0353(13) 0.0292(13) 0.0293(13) 0.0047(11) 0.0088(10) 0.0072(10)
N2 0.0533(17) 0.0407(17) 0.0444(17) 0.0048(14) 0.0046(14) 0.0071(13)
N3 0.0417(14) 0.0219(12) 0.0253(12) 0.0085(11) 0.0057(10) 0.0045(10)
N4 0.0299(12) 0.0198(12) 0.0309(13) 0.0010(10) 0.0010(10) 0.0008(10)
O1 0.0359(12) 0.0295(12) 0.0334(13) 0.0068(8) 0.0042(10) 0.0096(9)
O2 0.0384(11) 0.0260(11) 0.0312(11) 0.0043(9) 0.0054(9) 0.0104(9)
O3 0.106(3) 0.062(2) 0.0486(18) 0.0543(16) 0.0328(17) 0.0194(12)
O1W 0.315(19) 0.109(9) 0.066(7) 0.015(10) 0.029(10) -0.014(6)
O2W 0.62(4) 0.172(16) 0.143(13) -0.02(2) 0.181(19) 0.007(11)
O2W' 0.191(13) 0.30(2) 0.127(10) -0.066(14) 0.056(9) -0.031(12)

loop_
_atom_type_symbol
_atom_type_description
_atom_type_scat_dispersion_real
_atom_type_scat_dispersion_imag
_atom_type_scat_source
C C 0.0033 0.0016 'International Tables Vol C Tables 4.2.6.8 and 6.1.1.4'
H H 0.0000 0.0000 'International Tables Vol C Tables 4.2.6.8 and 6.1.1.4'
N N 0.0061 0.0033 'International Tables Vol C Tables 4.2.6.8 and 6.1.1.4'
O O 0.0106 0.0060 'International Tables Vol C Tables 4.2.6.8 and 6.1.1.4'
F F 0.0171 0.0103 'International Tables Vol C Tables 4.2.6.8 and 6.1.1.4'
Cd Cd -0.8075 1.2024 'International Tables Vol C Tables 4.2.6.8 and 6.1.1.4'

loop_
_geom_angle_atom_site_label_1
_geom_angle_atom_site_label_2
_geom_angle_atom_site_label_3
_geom_angle_site_symmetry_1
_geom_angle_site_symmetry_3
_geom_angle
O1 Cd1 O1 . 3_666 180.0000(10)
O1 Cd1 O2 . . 80.01(7)
O1 Cd1 O2 3_666 . 99.99(7)
O1 Cd1 O2 . 3_666 99.99(7)
O1 Cd1 O2 3_666 3_666 80.01(7)
O2 Cd1 O2 . 3_666 180.00(8)
O1 Cd1 N4 . 2_545 91.06(8)
O1 Cd1 N4 3_666 2_545 88.94(8)
O2 Cd1 N4 . 2_545 88.24(8)
O2 Cd1 N4 3_666 2_545 91.76(8)
O1 Cd1 N4 . 4_676 88.94(8)
O1 Cd1 N4 3_666 4_676 91.06(8)
O2 Cd1 N4 . 4_676 91.76(8)
O2 Cd1 N4 3_666 4_676 88.24(8)
N4 Cd1 N4 2_545 4_676 180.00(8)
O3 C1 O1 . . 123.4(3)
O3 C1 C2 . . 116.9(3)
O1 C1 C2 . . 119.6(3)
C3 C2 C13 . . 118.3(2)
C3 C2 C1 . . 115.6(3)
C13 C2 C1 . . 126.1(2)
N1 C3 C2 . . 126.1(3)
N1 C3 H3A . . 116.9
C2 C3 H3A . . 116.9
N1 C4 C12 . . 118.3(2)
N1 C4 N2 . . 121.1(2)
C12 C4 N2 . . 120.6(3)
N3 C5 N2 . . 122.7(3)
N3 C5 C10 . . 121.2(3)
N2 C5 C10 . . 115.9(3)
N3 C6 C7 . . 110.3(2)
N3 C6 H6A . . 109.6
C7 C6 H6A . . 109.6
N3 C6 H6B . . 109.6
C7 C6 H6B . . 109.6
H6A C6 H6B . . 108.1
N4 C7 C6 . . 114.0(3)
N4 C7 H7A . . 108.8
C6 C7 H7A . . 108.8
N4 C7 H7B . . 108.8
C6 C7 H7B . . 108.8
H7A C7 H7B . . 107.6
N4 C8 C9 . . 112.6(2)
N4 C8 H8A . . 109.1
C9 C8 H8A . . 109.1
N4 C8 H8B . . 109.1
C9 C8 H8B . . 109.1
H8A C8 H8B . . 107.8
N3 C9 C8 . . 110.4(2)
N3 C9 H9A . . 109.6
C8 C9 H9A . . 109.6
N3 C9 H9B . . 109.6
C8 C9 H9B . . 109.6
H9A C9 H9B . . 108.1
C11 C10 F1 . . 118.7(3)
C11 C10 C5 . . 122.7(3)
F1 C10 C5 . . 118.5(3)
C10 C11 C12 . . 121.8(3)
C10 C11 H11 . . 119.1
C12 C11 H11 . . 119.1
C11 C12 C4 . . 117.6(2)
C11 C12 C13 . . 119.7(2)
C4 C12 C13 . . 122.7(2)
O2 C13 C2 . . 126.8(2)
O2 C13 C12 . . 117.9(2)
C2 C13 C12 . . 115.4(2)
N1 C14 C15 . . 112.9(3)
N1 C14 H14A . . 109.0
C15 C14 H14A . . 109.0
N1 C14 H14B . . 109.0
C15 C14 H14B . . 109.0
H14A C14 H14B . . 107.8
C14 C15 H15A . . 109.5
C14 C15 H15B . . 109.5
H15A C15 H15B . . 109.5
C14 C15 H15C . . 109.5
H15A C15 H15C . . 109.5
H15B C15 H15C . . 109.5
C3 N1 C4 . . 119.1(2)
C3 N1 C14 . . 119.3(2)
C4 N1 C14 . . 121.5(2)
C5 N2 C4 . . 121.3(3)
C5 N3 C6 . . 116.2(2)
C5 N3 C9 . . 118.8(2)
C6 N3 C9 . . 110.6(2)
C7 N4 C8 . . 109.0(2)
C7 N4 Cd1 . 2 108.99(16)
C8 N4 Cd1 . 2 120.76(17)
C7 N4 H4 . . 105.7
C8 N4 H4 . . 105.7
Cd1 N4 H4 2 . 105.7
C1 O1 Cd1 . . 133.8(2)
C13 O2 Cd1 . . 129.59(18)
O1W O1W H1 3_665 . 153.2
O2W' O2W H2 . . 145.2
O2W O2W' H3 . . 147.8

loop_
_geom_bond_atom_site_label_1
_geom_bond_atom_site_label_2
_geom_bond_site_symmetry_2
_geom_bond_distance
Cd1 O1 . 2.273(2)
Cd1 O1 3_666 2.273(2)
Cd1 O2 . 2.3015(19)
Cd1 O2 3_666 2.3015(19)
Cd1 N4 2_545 2.351(2)
Cd1 N4 4_676 2.351(2)
F1 C10 . 1.357(3)
C1 O3 . 1.229(4)
C1 O1 . 1.258(4)
C1 C2 . 1.513(4)
C2 C3 . 1.371(4)
C2 C13 . 1.428(4)
C3 N1 . 1.345(4)
C3 H3A . 0.9300
C4 N1 . 1.386(4)
C4 C12 . 1.403(4)
C4 N2 . 1.409(4)
C5 N3 . 1.384(4)
C5 N2 . 1.402(4)
C5 C10 . 1.424(4)
C6 N3 . 1.463(4)
C6 C7 . 1.513(4)
C6 H6A . 0.9700
C6 H6B . 0.9700
C7 N4 . 1.467(4)
C7 H7A . 0.9700
C7 H7B . 0.9700
C8 N4 . 1.470(4)
C8 C9 . 1.517(4)
C8 H8A . 0.9700
C8 H8B . 0.9700
C9 N3 . 1.477(4)
C9 H9A . 0.9700
C9 H9B . 0.9700
C10 C11 . 1.347(4)
C11 C12 . 1.395(4)
C11 H11 . 0.9300
C12 C13 . 1.458(4)
C13 O2 . 1.261(3)
C14 N1 . 1.479(4)
C14 C15 . 1.506(6)
C14 H14A . 0.9700
C14 H14B . 0.9700
C15 H15A . 0.9600
C15 H15B . 0.9600
C15 H15C . 0.9600
N4 Cd1 2 2.351(2)
N4 H4 . 0.9100
O1W O1W 3_665 1.14(2)
O1W H1 . 0.8500
O2W O2W' . 1.55(2)
O2W H2 . 0.8519
O2W' H3 . 0.8499

loop_
_geom_torsion_atom_site_label_1
_geom_torsion_atom_site_label_2
_geom_torsion_atom_site_label_3
_geom_torsion_atom_site_label_4
_geom_torsion_site_symmetry_1
_geom_torsion_site_symmetry_4
_geom_torsion
O3 C1 C2 C3 . . -16.6(4)
O1 C1 C2 C3 . . 162.2(3)
O3 C1 C2 C13 . . 163.5(3)
O1 C1 C2 C13 . . -17.8(5)
C13 C2 C3 N1 . . 3.0(5)
C1 C2 C3 N1 . . -177.0(3)
N3 C6 C7 N4 . . 55.7(4)
N4 C8 C9 N3 . . -56.9(3)
N3 C5 C10 C11 . . 175.6(3)
N2 C5 C10 C11 . . 1.1(5)
N3 C5 C10 F1 . . -1.6(5)
N2 C5 C10 F1 . . -176.1(2)
F1 C10 C11 C12 . . 176.4(3)
C5 C10 C11 C12 . . -0.9(5)
C10 C11 C12 C4 . . -1.2(4)
C10 C11 C12 C13 . . 179.2(3)
N1 C4 C12 C11 . . -177.8(3)
N2 C4 C12 C11 . . 3.1(4)
N1 C4 C12 C13 . . 1.8(4)
N2 C4 C12 C13 . . -177.4(3)
C3 C2 C13 O2 . . 178.5(3)
C1 C2 C13 O2 . . -1.5(5)
C3 C2 C13 C12 . . -3.1(4)
C1 C2 C13 C12 . . 176.9(3)
C11 C12 C13 O2 . . -1.0(4)
C4 C12 C13 O2 . . 179.4(3)
C11 C12 C13 C2 . . -179.6(3)
C4 C12 C13 C2 . . 0.8(4)
C2 C3 N1 C4 . . -0.2(4)
C2 C3 N1 C14 . . -177.3(3)
C12 C4 N1 C3 . . -2.1(4)
N2 C4 N1 C3 . . 177.0(3)
C12 C4 N1 C14 . . 174.9(3)
N2 C4 N1 C14 . . -6.0(4)
C15 C14 N1 C3 . . 102.7(3)
C15 C14 N1 C4 . . -74.3(4)
N3 C5 N2 C4 . . -173.7(3)
C10 C5 N2 C4 . . 0.7(5)
N1 C4 N2 C5 . . 178.0(3)
C12 C4 N2 C5 . . -2.9(4)
N2 C5 N3 C6 . . 4.9(4)
C10 C5 N3 C6 . . -169.2(3)
N2 C5 N3 C9 . . -131.0(3)
C10 C5 N3 C9 . . 54.8(4)
C7 C6 N3 C5 . . 164.8(3)
C7 C6 N3 C9 . . -55.8(3)
C8 C9 N3 C5 . . -164.9(3)
C8 C9 N3 C6 . . 56.9(3)
C6 C7 N4 C8 . . -53.9(3)
C6 C7 N4 Cd1 . 2 172.4(2)
C9 C8 N4 C7 . . 54.2(3)
C9 C8 N4 Cd1 . 2 -178.59(18)
O3 C1 O1 Cd1 . . -156.1(3)
C2 C1 O1 Cd1 . . 25.2(4)
O2 Cd1 O1 C1 . . -13.6(3)
O2 Cd1 O1 C1 3_666 . 166.4(3)
N4 Cd1 O1 C1 2_545 . 74.4(3)
N4 Cd1 O1 C1 4_676 . -105.6(3)
C2 C13 O2 Cd1 . . 12.8(4)
C12 C13 O2 Cd1 . . -165.53(18)
O1 Cd1 O2 C13 . . -6.5(2)
O1 Cd1 O2 C13 3_666 . 173.5(2)
N4 Cd1 O2 C13 2_545 . -97.9(2)
N4 Cd1 O2 C13 4_676 . 82.1(2)
